data_4087043
loop_
_publ_author_name
'Vinogradov, Mikhail M.'
'Nelyubina, Yulia V.'
'Pavlov, Alexander A.'
'Novikov, Valentin V.'
'Shvydkiy, Nikita V.'
'Kudinov, Alexander R.'

_publ_section_title
;
 Polyhedral Rearrangements in the Complexes of Rhodium and Iridium with
 Isomeric Carborane Anions [7,8-Me2-X-SMe2-7,8-nido-C2B9H8]&#x2212; (X = 9
 and 10)
;
_journal_issue 4
_journal_name_full Organometallics
_journal_page_first 791
_journal_paper_doi 10.1021/acs.organomet.6b00858
_journal_volume 36
_journal_year 2017
_chemical_formula_moiety 'C15 H32 B9 Ir S'
_chemical_formula_sum 'C15 H32 B9 Ir S'
_chemical_formula_weight 533.95
_space_group_crystal_system triclinic
_space_group_IT_number 2
_space_group_name_Hall '-P 1'
_space_group_name_H-M_alt 'P -1'
_symmetry_space_group_name_Hall '-P 1'
_symmetry_space_group_name_H-M 'P -1'
_atom_sites_solution_hydrogens geom
_audit_creation_method SHELXL-2014/6
_cell_angle_alpha 99.4040(10)
_cell_angle_beta 94.8140(10)
_cell_angle_gamma 111.8580(10)
_cell_formula_units_Z 2
_cell_length_a 8.3766(6)
_cell_length_b 9.7911(7)
_cell_length_c 13.7930(10)
_cell_measurement_reflns_used 2020
_cell_measurement_temperature 100(2)
_cell_measurement_theta_max 30
_cell_measurement_theta_min 3
_cell_volume 1022.79(13)
_computing_cell_refinement 'APEX2 (Bruker, 2005)'
_computing_data_collection 'APEX2 (Bruker, 2005)'
_computing_data_reduction 'APEX2 (Bruker, 2005)'
_computing_molecular_graphics 'SHELXL-2014/6 (Sheldrick, 2014)'
_computing_publication_material 'SHELXL-2014/6 (Sheldrick, 2014)'
_computing_structure_refinement 'SHELXL-2014/6 (Sheldrick, 2014)'
_computing_structure_solution 'APEX2 (Bruker, 2005)'
_diffrn_ambient_temperature 100(2)
_diffrn_measured_fraction_theta_full 0.999
_diffrn_measured_fraction_theta_max 1.000
_diffrn_measurement_device_type 'Bruker APEX2 DUO CCD area detector'
_diffrn_measurement_method 'phi and omega scans'
_diffrn_radiation_type MoK\a
_diffrn_radiation_wavelength 0.71073
_diffrn_reflns_av_R_equivalents 0.0237
_diffrn_reflns_av_unetI/netI 0.0259
_diffrn_reflns_Laue_measured_fraction_full 0.999
_diffrn_reflns_Laue_measured_fraction_max 1.000
_diffrn_reflns_limit_h_max 10
_diffrn_reflns_limit_h_min -10
_diffrn_reflns_limit_k_max 11
_diffrn_reflns_limit_k_min -12
_diffrn_reflns_limit_l_max 16
_diffrn_reflns_limit_l_min -17
_diffrn_reflns_number 10051
_diffrn_reflns_point_group_measured_fraction_full 0.999
_diffrn_reflns_point_group_measured_fraction_max 1.000
_diffrn_reflns_theta_full 25.242
_diffrn_reflns_theta_max 25.995
_diffrn_reflns_theta_min 2.293
_exptl_absorpt_coefficient_mu 6.626
_exptl_absorpt_correction_T_max 0.0326
_exptl_absorpt_correction_T_min 0.0074
_exptl_absorpt_correction_type multi-scan
_exptl_absorpt_process_details 'APEX2 (Bruker, 2005)'
_exptl_crystal_colour yellow
_exptl_crystal_density_diffrn 1.734
_exptl_crystal_description prism
_exptl_crystal_F_000 520
_exptl_crystal_size_max 0.350
_exptl_crystal_size_mid 0.250
_exptl_crystal_size_min 0.250
_refine_diff_density_max 2.479
_refine_diff_density_min -1.178
_refine_diff_density_rms 0.131
_refine_ls_extinction_method none
_refine_ls_goodness_of_fit_ref 1.099
_refine_ls_hydrogen_treatment constr
_refine_ls_matrix_type full
_refine_ls_number_parameters 243
_refine_ls_number_reflns 4028
_refine_ls_number_restraints 0
_refine_ls_restrained_S_all 1.099
_refine_ls_R_factor_all 0.0254
_refine_ls_R_factor_gt 0.0249
_refine_ls_shift/su_max 0.001
_refine_ls_shift/su_mean 0.000
_refine_ls_structure_factor_coef Fsqd
_refine_ls_weighting_details 'w=1/[\s^2^(Fo^2^)+(0.0404P)^2^+1.1900P] where P=(Fo^2^+2Fc^2^)/3'
_refine_ls_weighting_scheme calc
_refine_ls_wR_factor_gt 0.0635
_refine_ls_wR_factor_ref 0.0639
_reflns_Friedel_coverage 0.000
_reflns_number_gt 3966
_reflns_number_total 4028
_reflns_threshold_expression 'I > 2\s(I)'
_cod_data_source_file om6b00858_si_007.cif
_cod_data_source_block 8
_cod_depositor_comments 'Adding full bibliography for 4087039--4087043.cif.'
_cod_database_code 4087043
_shelx_space_group_comment
;
The symmetry employed for this shelxl refinement is uniquely defined
by the following loop, which should always be used as a source of
symmetry information in preference to the above space-group names.
They are only intended as comments.
;
_shelx_estimated_absorpt_t_min 0.205
_shelx_estimated_absorpt_t_max 0.288
_shelxl_version_number 2014/6

loop_
_space_group_symop_operation_xyz
'x, y, z'
'-x, -y, -z'

loop_
_atom_site_label
_atom_site_type_symbol
_atom_site_fract_x
_atom_site_fract_y
_atom_site_fract_z
_atom_site_U_iso_or_equiv
_atom_site_adp_type
_atom_site_occupancy
_atom_site_site_symmetry_order
_atom_site_calc_flag
_atom_site_refinement_flags_posn
_atom_site_refinement_flags_adp
S1 S -0.67474(12) 0.19745(11) 0.11019(7) 0.0271(2) Uani 1 1 d . .
C1 C -0.9607(5) 0.3320(4) 0.1565(3) 0.0244(8) Uani 1 1 d . .
C2 C -1.0157(5) 0.4179(4) 0.2599(3) 0.0244(8) Uani 1 1 d . .
Ir3 Ir -0.91793(2) 0.24841(2) 0.28806(2) 0.02019(7) Uani 1 1 d . .
B4 B -0.7420(5) 0.3364(5) 0.1847(3) 0.0245(8) Uani 1 1 d . .
B5 B -0.7944(6) 0.4609(5) 0.1169(3) 0.0250(8) Uani 1 1 d . .
H5 H -0.7810 0.4514 0.0362 0.030 Uiso 1 1 calc R U
B6 B -0.9609(6) 0.5093(5) 0.1627(3) 0.0256(8) Uani 1 1 d . .
H6 H -1.0569 0.5324 0.1134 0.031 Uiso 1 1 calc R U
B7 B -0.8424(6) 0.4841(5) 0.3606(3) 0.0244(8) Uani 1 1 d . .
H7 H -0.8593 0.4948 0.4408 0.029 Uiso 1 1 calc R U
B8 B -0.6654(6) 0.4394(5) 0.3150(3) 0.0243(8) Uani 1 1 d . .
H8 H -0.5643 0.4234 0.3650 0.029 Uiso 1 1 calc R U
B9 B -0.6103(6) 0.5335(5) 0.2137(3) 0.0258(8) Uani 1 1 d . .
H9 H -0.4735 0.5750 0.1976 0.031 Uiso 1 1 calc R U
B10 B -0.7420(6) 0.6371(5) 0.1986(3) 0.0266(9) Uani 1 1 d . .
H10 H -0.6911 0.7459 0.1728 0.032 Uiso 1 1 calc R U
B11 B -0.8859(6) 0.6064(5) 0.2878(3) 0.0257(8) Uani 1 1 d . .
H11 H -0.9324 0.6943 0.3213 0.031 Uiso 1 1 calc R U
B12 B -0.6694(6) 0.6225(5) 0.3202(3) 0.0261(8) Uani 1 1 d . .
H12 H -0.5719 0.7223 0.3751 0.031 Uiso 1 1 calc R U
C13 C -1.1010(5) 0.2128(4) 0.0763(3) 0.0271(8) Uani 1 1 d . .
H13A H -1.1212 0.2580 0.0205 0.041 Uiso 1 1 calc R U
H13B H -1.2091 0.1721 0.1037 0.041 Uiso 1 1 calc R U
H13C H -1.0631 0.1315 0.0528 0.041 Uiso 1 1 calc R U
C14 C -1.2047(5) 0.3789(5) 0.2739(3) 0.0276(8) Uani 1 1 d . .
H14A H -1.2470 0.4487 0.2478 0.041 Uiso 1 1 calc R U
H14B H -1.2130 0.3874 0.3450 0.041 Uiso 1 1 calc R U
H14C H -1.2758 0.2757 0.2381 0.041 Uiso 1 1 calc R U
C15 C -0.5278(6) 0.3035(5) 0.0343(3) 0.0322(9) Uani 1 1 d . .
H15A H -0.4802 0.2384 -0.0042 0.048 Uiso 1 1 calc R U
H15B H -0.4323 0.3897 0.0775 0.048 Uiso 1 1 calc R U
H15C H -0.5916 0.3394 -0.0112 0.048 Uiso 1 1 calc R U
C16 C -1.1356(5) 0.0262(4) 0.2890(3) 0.0253(8) Uani 1 1 d . .
C17 C -1.0837(5) 0.1177(4) 0.3873(3) 0.0250(8) Uani 1 1 d . .
C18 C -0.9043(5) 0.1493(4) 0.4185(3) 0.0260(8) Uani 1 1 d . .
C19 C -0.8442(5) 0.0765(4) 0.3386(3) 0.0261(8) Uani 1 1 d . .
C20 C -0.9890(5) -0.0012(4) 0.2591(3) 0.0245(7) Uani 1 1 d . .
C21 C -1.3168(5) -0.0444(5) 0.2312(3) 0.0300(8) Uani 1 1 d . .
H21A H -1.3829 -0.1369 0.2530 0.045 Uiso 1 1 calc R U
H21B H -1.3113 -0.0685 0.1601 0.045 Uiso 1 1 calc R U
H21C H -1.3745 0.0261 0.2428 0.045 Uiso 1 1 calc R U
C22 C -1.2015(6) 0.1597(5) 0.4504(3) 0.0305(8) Uani 1 1 d . .
H22A H -1.2420 0.0876 0.4935 0.046 Uiso 1 1 calc R U
H22B H -1.3019 0.1583 0.4076 0.046 Uiso 1 1 calc R U
H22C H -1.1379 0.2610 0.4915 0.046 Uiso 1 1 calc R U
C23 C -0.8008(6) 0.2366(5) 0.5186(3) 0.0308(8) Uani 1 1 d . .
H23A H -0.8122 0.1679 0.5643 0.046 Uiso 1 1 calc R U
H23B H -0.8447 0.3128 0.5447 0.046 Uiso 1 1 calc R U
H23C H -0.6780 0.2860 0.5121 0.046 Uiso 1 1 calc R U
C24 C -0.6677(5) 0.0706(5) 0.3418(3) 0.0305(8) Uani 1 1 d . .
H24A H -0.6756 -0.0286 0.3513 0.046 Uiso 1 1 calc R U
H24B H -0.5869 0.1485 0.3971 0.046 Uiso 1 1 calc R U
H24C H -0.6252 0.0881 0.2790 0.046 Uiso 1 1 calc R U
C25 C -0.9949(6) -0.1060(4) 0.1654(3) 0.0299(8) Uani 1 1 d . .
H25A H -1.0546 -0.2103 0.1721 0.045 Uiso 1 1 calc R U
H25B H -0.8759 -0.0888 0.1534 0.045 Uiso 1 1 calc R U
H25C H -1.0582 -0.0875 0.1093 0.045 Uiso 1 1 calc R U

loop_
_atom_site_aniso_label
_atom_site_aniso_U_11
_atom_site_aniso_U_22
_atom_site_aniso_U_33
_atom_site_aniso_U_23
_atom_site_aniso_U_13
_atom_site_aniso_U_12
S1 0.0281(5) 0.0284(5) 0.0289(5) 0.0085(4) 0.0098(4) 0.0136(4)
C1 0.0256(18) 0.0257(18) 0.0245(18) 0.0063(15) 0.0068(15) 0.0118(15)
C2 0.0252(18) 0.0246(18) 0.0239(18) 0.0044(14) 0.0030(14) 0.0108(15)
Ir3 0.02021(9) 0.02072(9) 0.02099(9) 0.00591(6) 0.00433(6) 0.00870(6)
B4 0.0202(19) 0.027(2) 0.029(2) 0.0094(17) 0.0055(16) 0.0105(16)
B5 0.026(2) 0.025(2) 0.027(2) 0.0091(16) 0.0062(16) 0.0118(16)
B6 0.027(2) 0.028(2) 0.025(2) 0.0081(17) 0.0044(17) 0.0130(17)
B7 0.025(2) 0.024(2) 0.023(2) 0.0038(16) 0.0025(16) 0.0093(16)
B8 0.025(2) 0.024(2) 0.025(2) 0.0065(16) 0.0050(16) 0.0113(16)
B9 0.024(2) 0.024(2) 0.029(2) 0.0094(17) 0.0047(17) 0.0080(16)
B10 0.029(2) 0.027(2) 0.027(2) 0.0096(17) 0.0079(17) 0.0125(17)
B11 0.027(2) 0.024(2) 0.027(2) 0.0062(16) 0.0046(17) 0.0112(17)
B12 0.028(2) 0.0221(19) 0.028(2) 0.0057(16) 0.0041(17) 0.0095(16)
C13 0.0260(18) 0.0273(19) 0.0265(19) 0.0039(15) 0.0025(15) 0.0100(15)
C14 0.0245(18) 0.0290(19) 0.033(2) 0.0113(16) 0.0073(15) 0.0115(15)
C15 0.032(2) 0.039(2) 0.028(2) 0.0096(17) 0.0109(16) 0.0130(17)
C16 0.0262(19) 0.0242(18) 0.0277(19) 0.0084(15) 0.0069(15) 0.0107(15)
C17 0.0279(18) 0.0211(17) 0.0285(19) 0.0091(15) 0.0070(15) 0.0103(15)
C18 0.031(2) 0.0235(18) 0.0268(19) 0.0124(15) 0.0088(16) 0.0103(15)
C19 0.0291(19) 0.0245(18) 0.029(2) 0.0117(15) 0.0086(16) 0.0122(15)
C20 0.0266(18) 0.0204(17) 0.0291(19) 0.0097(15) 0.0074(15) 0.0096(14)
C21 0.0246(19) 0.0261(19) 0.036(2) 0.0063(16) 0.0035(16) 0.0059(15)
C22 0.034(2) 0.030(2) 0.032(2) 0.0110(16) 0.0135(17) 0.0132(16)
C23 0.034(2) 0.033(2) 0.0249(19) 0.0087(16) 0.0026(16) 0.0114(17)
C24 0.029(2) 0.034(2) 0.036(2) 0.0162(17) 0.0099(17) 0.0167(17)
C25 0.037(2) 0.0252(19) 0.031(2) 0.0076(16) 0.0095(17) 0.0139(16)

loop_
_atom_type_symbol
_atom_type_description
_atom_type_scat_dispersion_real
_atom_type_scat_dispersion_imag
_atom_type_scat_source
C C 0.0033 0.0016 'International Tables Vol C Tables 4.2.6.8 and 6.1.1.4'
H H 0.0000 0.0000 'International Tables Vol C Tables 4.2.6.8 and 6.1.1.4'
B B 0.0013 0.0007 'International Tables Vol C Tables 4.2.6.8 and 6.1.1.4'
S S 0.1246 0.1234 'International Tables Vol C Tables 4.2.6.8 and 6.1.1.4'
Ir Ir -1.4442 7.9887 'International Tables Vol C Tables 4.2.6.8 and 6.1.1.4'

loop_
_geom_angle_atom_site_label_1
_geom_angle_atom_site_label_2
_geom_angle_atom_site_label_3
_geom_angle
C15 S1 B4 104.8(2)
C13 C1 B5 116.5(3)
C13 C1 C2 120.6(3)
B5 C1 C2 109.7(3)
C13 C1 B6 112.9(3)
B5 C1 B6 62.1(2)
C2 C1 B6 60.4(2)
C13 C1 B4 123.5(3)
B5 C1 B4 61.6(2)
C2 C1 B4 110.3(3)
B6 C1 B4 112.5(3)
C13 C1 Ir3 112.7(3)
B5 C1 Ir3 121.4(3)
C2 C1 Ir3 67.08(19)
B6 C1 Ir3 122.5(3)
B4 C1 Ir3 65.66(19)
C14 C2 B11 115.1(3)
C14 C2 C1 121.7(3)
B11 C2 C1 109.4(3)
C14 C2 B6 113.0(3)
B11 C2 B6 61.6(2)
C1 C2 B6 59.9(2)
C14 C2 B7 122.9(3)
B11 C2 B7 62.1(2)
C1 C2 B7 110.2(3)
B6 C2 B7 112.3(3)
C14 C2 Ir3 113.8(3)
B11 C2 Ir3 122.2(2)
C1 C2 Ir3 66.23(18)
B6 C2 Ir3 121.3(2)
B7 C2 Ir3 66.35(19)
C1 Ir3 C2 46.70(14)
C1 Ir3 B4 49.62(15)
C2 Ir3 B4 83.72(15)
C1 Ir3 B7 82.26(16)
C2 Ir3 B7 47.77(15)
B4 Ir3 B7 85.51(17)
C1 Ir3 C19 142.44(15)
C2 Ir3 C19 169.95(15)
B4 Ir3 C19 105.96(15)
B7 Ir3 C19 128.95(16)
C1 Ir3 B8 83.44(16)
C2 Ir3 B8 82.75(15)
B4 Ir3 B8 49.81(17)
B7 Ir3 B8 49.31(16)
C19 Ir3 B8 101.32(16)
C1 Ir3 C18 173.94(14)
C2 Ir3 C18 131.91(15)
B4 Ir3 C18 135.74(16)
B7 Ir3 C18 100.36(16)
C19 Ir3 C18 38.42(15)
B8 Ir3 C18 102.44(16)
C1 Ir3 C17 136.51(15)
C2 Ir3 C17 107.36(14)
B4 Ir3 C17 168.32(16)
B7 Ir3 C17 104.58(15)
C19 Ir3 C17 63.18(14)
B8 Ir3 C17 133.69(15)
C18 Ir3 C17 37.60(15)
C1 Ir3 C20 114.03(15)
C2 Ir3 C20 142.56(14)
B4 Ir3 C20 106.80(15)
B7 Ir3 C20 163.50(16)
C19 Ir3 C20 37.84(15)
B8 Ir3 C20 131.76(15)
C18 Ir3 C20 63.17(15)
C17 Ir3 C20 62.18(14)
C1 Ir3 C16 111.67(15)
C2 Ir3 C16 112.15(14)
B4 Ir3 C16 135.68(16)
B7 Ir3 C16 136.36(15)
C19 Ir3 C16 62.84(14)
B8 Ir3 C16 163.55(16)
C18 Ir3 C16 62.69(15)
C17 Ir3 C16 37.04(14)
C20 Ir3 C16 37.00(14)
B9 B4 B5 59.7(2)
B9 B4 C1 102.5(3)
B5 B4 C1 55.8(2)
B9 B4 B8 59.3(2)
B5 B4 B8 106.5(3)
C1 B4 B8 104.6(3)
B9 B4 S1 122.4(3)
B5 B4 S1 115.1(3)
C1 B4 S1 120.7(3)
B8 B4 S1 130.3(3)
B9 B4 Ir3 117.2(3)
B5 B4 Ir3 115.4(3)
C1 B4 Ir3 64.72(18)
B8 B4 Ir3 65.43(19)
S1 B4 Ir3 115.1(2)
C1 B5 B6 59.8(2)
C1 B5 B10 107.0(3)
B6 B5 B10 59.8(2)
C1 B5 B9 107.8(3)
B6 B5 B9 108.0(3)
B10 B5 B9 59.8(2)
C1 B5 B4 62.7(2)
B6 B5 B4 111.6(3)
B10 B5 B4 109.2(3)
B9 B5 B4 59.7(2)
C1 B5 H5 121.7
B6 B5 H5 120.8
B10 B5 H5 122.2
B9 B5 H5 122.5
B4 B5 H5 119.2
C1 B6 C2 59.7(2)
C1 B6 B5 58.2(2)
C2 B6 B5 106.1(3)
C1 B6 B10 106.3(3)
C2 B6 B10 106.4(3)
B5 B6 B10 60.5(3)
C1 B6 B11 106.9(3)
C2 B6 B11 58.7(2)
B5 B6 B11 108.4(3)
B10 B6 B11 60.5(2)
C1 B6 H6 123.0
C2 B6 H6 123.1
B5 B6 H6 122.2
B10 B6 H6 122.1
B11 B6 H6 121.7
C2 B7 B12 104.3(3)
C2 B7 B11 57.5(2)
B12 B7 B11 59.4(2)
C2 B7 B8 107.0(3)
B12 B7 B8 59.7(2)
B11 B7 B8 107.7(3)
C2 B7 Ir3 65.88(18)
B12 B7 Ir3 117.9(3)
B11 B7 Ir3 117.7(3)
B8 B7 Ir3 65.53(19)
C2 B7 H7 124.4
B12 B7 H7 121.4
B11 B7 H7 120.9
B8 B7 H7 122.1
Ir3 B7 H7 111.0
B12 B8 B9 59.6(2)
B12 B8 B7 58.9(2)
B9 B8 B7 106.3(3)
B12 B8 B4 107.0(3)
B9 B8 B4 58.8(2)
B7 B8 B4 107.8(3)
B12 B8 Ir3 116.9(3)
B9 B8 Ir3 116.2(3)
B7 B8 Ir3 65.16(19)
B4 B8 Ir3 64.77(19)
B12 B8 H8 120.8
B9 B8 H8 121.4
B7 B8 H8 122.7
B4 B8 H8 122.6
Ir3 B8 H8 112.4
B10 B9 B12 60.1(2)
B10 B9 B4 110.1(3)
B12 B9 B4 109.8(3)
B10 B9 B5 59.8(2)
B12 B9 B5 107.4(3)
B4 B9 B5 60.7(2)
B10 B9 B8 109.5(3)
B12 B9 B8 60.1(2)
B4 B9 B8 61.9(2)
B5 B9 B8 109.3(3)
B10 B9 H9 120.9
B12 B9 H9 121.8
B4 B9 H9 119.8
B5 B9 H9 122.0
B8 B9 H9 120.5
B6 B10 B9 108.6(3)
B6 B10 B5 59.8(2)
B9 B10 B5 60.4(2)
B6 B10 B11 59.8(2)
B9 B10 B11 108.1(3)
B5 B10 B11 107.3(3)
B6 B10 B12 107.9(3)
B9 B10 B12 60.2(2)
B5 B10 B12 107.9(3)
B11 B10 B12 59.7(2)
B6 B10 H10 121.7
B9 B10 H10 121.2
B5 B10 H10 121.9
B11 B10 H10 122.1
B12 B10 H10 121.8
C2 B11 B6 59.7(2)
C2 B11 B12 106.8(3)
B6 B11 B12 108.3(3)
C2 B11 B10 106.5(3)
B6 B11 B10 59.7(3)
B12 B11 B10 60.3(3)
C2 B11 B7 60.4(2)
B6 B11 B7 109.3(3)
B12 B11 B7 59.8(2)
B10 B11 B7 108.5(3)
C2 B11 H11 122.8
B6 B11 H11 121.2
B12 B11 H11 122.0
B10 B11 H11 122.1
B7 B11 H11 120.8
B11 B12 B7 60.8(2)
B11 B12 B10 60.0(2)
B7 B12 B10 109.1(3)
B11 B12 B9 107.8(3)
B7 B12 B9 108.8(3)
B10 B12 B9 59.7(2)
B11 B12 B8 110.2(3)
B7 B12 B8 61.5(2)
B10 B12 B8 109.2(3)
B9 B12 B8 60.2(2)
B11 B12 H12 121.2
B7 B12 H12 120.6
B10 B12 H12 121.5
B9 B12 H12 122.1
B8 B12 H12 120.2
C1 C13 H13A 109.5
C1 C13 H13B 109.5
H13A C13 H13B 109.5
C1 C13 H13C 109.5
H13A C13 H13C 109.5
H13B C13 H13C 109.5
C2 C14 H14A 109.5
C2 C14 H14B 109.5
H14A C14 H14B 109.5
C2 C14 H14C 109.5
H14A C14 H14C 109.5
H14B C14 H14C 109.5
S1 C15 H15A 109.5
S1 C15 H15B 109.5
H15A C15 H15B 109.5
S1 C15 H15C 109.5
H15A C15 H15C 109.5
H15B C15 H15C 109.5
C17 C16 C20 108.1(3)
C17 C16 C21 126.3(4)
C20 C16 C21 125.2(4)
C17 C16 Ir3 70.6(2)
C20 C16 Ir3 70.9(2)
C21 C16 Ir3 129.6(3)
C18 C17 C16 108.4(3)
C18 C17 C22 125.7(4)
C16 C17 C22 125.6(4)
C18 C17 Ir3 69.5(2)
C16 C17 Ir3 72.4(2)
C22 C17 Ir3 128.5(3)
C17 C18 C19 107.8(4)
C17 C18 C23 125.6(4)
C19 C18 C23 126.5(4)
C17 C18 Ir3 72.9(2)
C19 C18 Ir3 70.6(2)
C23 C18 Ir3 124.3(3)
C20 C19 C18 107.7(3)
C20 C19 C24 126.0(4)
C18 C19 C24 126.0(4)
C20 C19 Ir3 73.3(2)
C18 C19 Ir3 71.0(2)
C24 C19 Ir3 125.6(3)
C16 C20 C19 108.0(3)
C16 C20 C25 124.6(4)
C19 C20 C25 127.1(4)
C16 C20 Ir3 72.1(2)
C19 C20 Ir3 68.9(2)
C25 C20 Ir3 129.3(3)
C16 C21 H21A 109.5
C16 C21 H21B 109.5
H21A C21 H21B 109.5
C16 C21 H21C 109.5
H21A C21 H21C 109.5
H21B C21 H21C 109.5
C17 C22 H22A 109.5
C17 C22 H22B 109.5
H22A C22 H22B 109.5
C17 C22 H22C 109.5
H22A C22 H22C 109.5
H22B C22 H22C 109.5
C18 C23 H23A 109.5
C18 C23 H23B 109.5
H23A C23 H23B 109.5
C18 C23 H23C 109.5
H23A C23 H23C 109.5
H23B C23 H23C 109.5
C19 C24 H24A 109.5
C19 C24 H24B 109.5
H24A C24 H24B 109.5
C19 C24 H24C 109.5
H24A C24 H24C 109.5
H24B C24 H24C 109.5
C20 C25 H25A 109.5
C20 C25 H25B 109.5
H25A C25 H25B 109.5
C20 C25 H25C 109.5
H25A C25 H25C 109.5
H25B C25 H25C 109.5

loop_
_geom_bond_atom_site_label_1
_geom_bond_atom_site_label_2
_geom_bond_distance
S1 C15 1.818(4)
S1 B4 1.854(5)
C1 C13 1.519(5)
C1 B5 1.696(6)
C1 C2 1.721(5)
C1 B6 1.725(6)
C1 B4 1.823(6)
C1 Ir3 2.164(4)
C2 C14 1.521(5)
C2 B11 1.715(6)
C2 B6 1.732(6)
C2 B7 1.767(6)
C2 Ir3 2.178(4)
Ir3 B4 2.180(4)
Ir3 B7 2.186(4)
Ir3 C19 2.187(4)
Ir3 B8 2.192(4)
Ir3 C18 2.193(4)
Ir3 C17 2.238(4)
Ir3 C20 2.246(4)
Ir3 C16 2.262(4)
B4 B9 1.786(6)
B4 B5 1.804(6)
B4 B8 1.841(6)
B5 B6 1.764(6)
B5 B10 1.776(6)
B5 B9 1.787(6)
B5 H5 1.1200
B6 B10 1.764(6)
B6 B11 1.765(6)
B6 H6 1.1200
B7 B12 1.779(6)
B7 B11 1.797(6)
B7 B8 1.826(6)
B7 H7 1.1200
B8 B12 1.794(6)
B8 B9 1.796(6)
B8 H8 1.1200
B9 B10 1.775(6)
B9 B12 1.785(6)
B9 H9 1.1200
B10 B11 1.778(6)
B10 B12 1.783(6)
B10 H10 1.1200
B11 B12 1.773(6)
B11 H11 1.1200
B12 H12 1.1200
C13 H13A 0.9800
C13 H13B 0.9800
C13 H13C 0.9800
C14 H14A 0.9800
C14 H14B 0.9800
C14 H14C 0.9800
C15 H15A 0.9800
C15 H15B 0.9800
C15 H15C 0.9800
C16 C17 1.430(6)
C16 C20 1.430(5)
C16 C21 1.500(5)
C17 C18 1.428(6)
C17 C22 1.494(5)
C18 C19 1.441(6)
C18 C23 1.500(6)
C19 C20 1.439(6)
C19 C24 1.498(6)
C20 C25 1.498(5)
C21 H21A 0.9800
C21 H21B 0.9800
C21 H21C 0.9800
C22 H22A 0.9800
C22 H22B 0.9800
C22 H22C 0.9800
C23 H23A 0.9800
C23 H23B 0.9800
C23 H23C 0.9800
C24 H24A 0.9800
C24 H24B 0.9800
C24 H24C 0.9800
C25 H25A 0.9800
C25 H25B 0.9800
C25 H25C 0.9800

loop_
_geom_torsion_atom_site_label_1
_geom_torsion_atom_site_label_2
_geom_torsion_atom_site_label_3
_geom_torsion_atom_site_label_4
_geom_torsion
C13 C1 C2 C14 -0.5(5)
B5 C1 C2 C14 139.1(4)
B6 C1 C2 C14 100.0(4)
B4 C1 C2 C14 -154.9(3)
Ir3 C1 C2 C14 -104.2(3)
C13 C1 C2 B11 -138.8(4)
B5 C1 C2 B11 0.8(4)
B6 C1 C2 B11 -38.2(3)
B4 C1 C2 B11 66.8(4)
Ir3 C1 C2 B11 117.5(3)
C13 C1 C2 B6 -100.6(4)
B5 C1 C2 B6 39.0(3)
B4 C1 C2 B6 105.0(3)
Ir3 C1 C2 B6 155.7(2)
C13 C1 C2 B7 154.7(3)
B5 C1 C2 B7 -65.7(4)
B6 C1 C2 B7 -104.7(3)
B4 C1 C2 B7 0.3(4)
Ir3 C1 C2 B7 51.0(2)
C13 C1 C2 Ir3 103.7(3)
B5 C1 C2 Ir3 -116.7(3)
B6 C1 C2 Ir3 -155.7(2)
B4 C1 C2 Ir3 -50.7(2)
C13 C1 B4 B9 143.6(4)
B5 C1 B4 B9 39.1(3)
C2 C1 B4 B9 -63.0(4)
B6 C1 B4 B9 2.4(4)
Ir3 C1 B4 B9 -114.4(3)
C13 C1 B4 B5 104.4(4)
C2 C1 B4 B5 -102.1(3)
B6 C1 B4 B5 -36.8(3)
Ir3 C1 B4 B5 -153.5(3)
C13 C1 B4 B8 -155.3(3)
B5 C1 B4 B8 100.3(3)
C2 C1 B4 B8 -1.8(4)
B6 C1 B4 B8 63.5(4)
Ir3 C1 B4 B8 -53.3(2)
C13 C1 B4 S1 3.3(5)
B5 C1 B4 S1 -101.1(3)
C2 C1 B4 S1 156.8(3)
B6 C1 B4 S1 -137.9(3)
Ir3 C1 B4 S1 105.3(3)
C13 C1 B4 Ir3 -102.0(4)
B5 C1 B4 Ir3 153.5(3)
C2 C1 B4 Ir3 51.5(2)
B6 C1 B4 Ir3 116.8(3)
C15 S1 B4 B9 -25.6(4)
C15 S1 B4 B5 43.2(3)
C15 S1 B4 C1 106.8(3)
C15 S1 B4 B8 -100.8(4)
C15 S1 B4 Ir3 -178.9(2)
C13 C1 B5 B6 103.2(4)
C2 C1 B5 B6 -38.3(3)
B4 C1 B5 B6 -141.2(3)
Ir3 C1 B5 B6 -112.9(3)
C13 C1 B5 B10 141.2(3)
C2 C1 B5 B10 -0.3(4)
B6 C1 B5 B10 38.0(3)
B4 C1 B5 B10 -103.3(3)
Ir3 C1 B5 B10 -74.9(3)
C13 C1 B5 B9 -155.9(3)
C2 C1 B5 B9 62.7(4)
B6 C1 B5 B9 100.9(3)
B4 C1 B5 B9 -40.3(3)
Ir3 C1 B5 B9 -11.9(4)
C13 C1 B5 B4 -115.6(4)
C2 C1 B5 B4 103.0(3)
B6 C1 B5 B4 141.2(3)
Ir3 C1 B5 B4 28.4(3)
B9 B4 B5 C1 -134.5(3)
B8 B4 B5 C1 -96.6(3)
S1 B4 B5 C1 111.3(3)
Ir3 B4 B5 C1 -26.5(3)
B9 B4 B5 B6 -98.9(3)
C1 B4 B5 B6 35.6(3)
B8 B4 B5 B6 -61.1(4)
S1 B4 B5 B6 146.9(3)
Ir3 B4 B5 B6 9.1(4)
B9 B4 B5 B10 -34.7(3)
C1 B4 B5 B10 99.7(3)
B8 B4 B5 B10 3.1(4)
S1 B4 B5 B10 -149.0(3)
Ir3 B4 B5 B10 73.3(3)
C1 B4 B5 B9 134.5(3)
B8 B4 B5 B9 37.8(3)
S1 B4 B5 B9 -114.3(3)
Ir3 B4 B5 B9 108.0(3)
C13 C1 B6 C2 113.3(3)
B5 C1 B6 C2 -137.9(3)
B4 C1 B6 C2 -101.3(3)
Ir3 C1 B6 C2 -26.7(3)
C13 C1 B6 B5 -108.9(4)
C2 C1 B6 B5 137.9(3)
B4 C1 B6 B5 36.6(3)
Ir3 C1 B6 B5 111.2(3)
C13 C1 B6 B10 -147.0(3)
B5 C1 B6 B10 -38.1(3)
C2 C1 B6 B10 99.7(3)
B4 C1 B6 B10 -1.6(4)
Ir3 C1 B6 B10 73.1(4)
C13 C1 B6 B11 149.6(3)
B5 C1 B6 B11 -101.5(3)
C2 C1 B6 B11 36.3(3)
B4 C1 B6 B11 -65.0(4)
Ir3 C1 B6 B11 9.6(4)
C14 C2 B6 C1 -114.4(3)
B11 C2 B6 C1 138.5(3)
B7 C2 B6 C1 101.2(3)
Ir3 C2 B6 C1 26.1(3)
C14 C2 B6 B5 -150.8(3)
B11 C2 B6 B5 102.1(3)
C1 C2 B6 B5 -36.4(3)
B7 C2 B6 B5 64.8(4)
Ir3 C2 B6 B5 -10.3(4)
C14 C2 B6 B10 145.9(3)
B11 C2 B6 B10 38.8(3)
C1 C2 B6 B10 -99.7(3)
B7 C2 B6 B10 1.5(4)
Ir3 C2 B6 B10 -73.5(3)
C14 C2 B6 B11 107.2(4)
C1 C2 B6 B11 -138.5(3)
B7 C2 B6 B11 -37.2(3)
Ir3 C2 B6 B11 -112.3(3)
B10 B5 B6 C1 -137.1(3)
B9 B5 B6 C1 -100.5(3)
B4 B5 B6 C1 -36.7(3)
C1 B5 B6 C2 37.1(3)
B10 B5 B6 C2 -100.0(3)
B9 B5 B6 C2 -63.4(4)
B4 B5 B6 C2 0.4(4)
C1 B5 B6 B10 137.1(3)
B9 B5 B6 B10 36.6(3)
B4 B5 B6 B10 100.3(3)
C1 B5 B6 B11 98.8(3)
B10 B5 B6 B11 -38.3(3)
B9 B5 B6 B11 -1.7(4)
B4 B5 B6 B11 62.1(4)
C14 C2 B7 B12 -141.6(4)
B11 C2 B7 B12 -38.3(3)
C1 C2 B7 B12 63.6(4)
B6 C2 B7 B12 -1.2(4)
Ir3 C2 B7 B12 114.5(3)
C14 C2 B7 B11 -103.3(4)
C1 C2 B7 B11 101.8(3)
B6 C2 B7 B11 37.0(3)
Ir3 C2 B7 B11 152.8(3)
C14 C2 B7 B8 156.2(3)
B11 C2 B7 B8 -100.4(3)
C1 C2 B7 B8 1.4(4)
B6 C2 B7 B8 -63.4(4)
Ir3 C2 B7 B8 52.3(2)
C14 C2 B7 Ir3 103.9(3)
B11 C2 B7 Ir3 -152.8(3)
C1 C2 B7 Ir3 -50.9(2)
B6 C2 B7 Ir3 -115.7(3)
C2 B7 B8 B12 96.9(3)
B11 B7 B8 B12 36.4(3)
Ir3 B7 B8 B12 149.5(3)
C2 B7 B8 B9 59.3(4)
B12 B7 B8 B9 -37.6(3)
B11 B7 B8 B9 -1.2(4)
Ir3 B7 B8 B9 111.8(3)
C2 B7 B8 B4 -2.5(4)
B12 B7 B8 B4 -99.4(3)
B11 B7 B8 B4 -63.0(4)
Ir3 B7 B8 B4 50.0(2)
C2 B7 B8 Ir3 -52.5(2)
B12 B7 B8 Ir3 -149.5(3)
B11 B7 B8 Ir3 -113.0(3)
B9 B4 B8 B12 36.6(3)
B5 B4 B8 B12 -1.4(4)
C1 B4 B8 B12 -59.4(3)
S1 B4 B8 B12 144.9(3)
Ir3 B4 B8 B12 -112.2(3)
B5 B4 B8 B9 -38.0(3)
C1 B4 B8 B9 -96.0(3)
S1 B4 B8 B9 108.3(4)
Ir3 B4 B8 B9 -148.8(3)
B9 B4 B8 B7 98.6(3)
B5 B4 B8 B7 60.6(4)
C1 B4 B8 B7 2.6(4)
S1 B4 B8 B7 -153.1(3)
Ir3 B4 B8 B7 -50.2(2)
B9 B4 B8 Ir3 148.8(3)
B5 B4 B8 Ir3 110.9(3)
C1 B4 B8 Ir3 52.8(2)
S1 B4 B8 Ir3 -102.9(3)
B5 B4 B9 B10 35.0(3)
C1 B4 B9 B10 -2.2(4)
B8 B4 B9 B10 -101.9(3)
S1 B4 B9 B10 137.2(3)
Ir3 B4 B9 B10 -70.0(4)
B5 B4 B9 B12 99.3(3)
C1 B4 B9 B12 62.2(4)
B8 B4 B9 B12 -37.6(3)
S1 B4 B9 B12 -158.4(3)
Ir3 B4 B9 B12 -5.6(4)
C1 B4 B9 B5 -37.2(3)
B8 B4 B9 B5 -136.9(3)
S1 B4 B9 B5 102.2(3)
Ir3 B4 B9 B5 -105.0(3)
B5 B4 B9 B8 136.9(3)
C1 B4 B9 B8 99.7(3)
S1 B4 B9 B8 -120.9(3)
Ir3 B4 B9 B8 31.9(3)
C1 B5 B9 B10 -99.8(3)
B6 B5 B9 B10 -36.6(3)
B4 B5 B9 B10 -141.5(3)
C1 B5 B9 B12 -61.6(4)
B6 B5 B9 B12 1.5(4)
B10 B5 B9 B12 38.1(3)
B4 B5 B9 B12 -103.4(3)
C1 B5 B9 B4 41.8(3)
B6 B5 B9 B4 104.9(3)
B10 B5 B9 B4 141.5(3)
C1 B5 B9 B8 2.1(4)
B6 B5 B9 B8 65.2(4)
B10 B5 B9 B8 101.8(3)
B4 B5 B9 B8 -39.7(3)
B12 B8 B9 B10 -35.7(3)
B7 B8 B9 B10 1.6(4)
B4 B8 B9 B10 102.9(3)
Ir3 B8 B9 B10 71.5(4)
B7 B8 B9 B12 37.3(3)
B4 B8 B9 B12 138.6(3)
Ir3 B8 B9 B12 107.2(3)
B12 B8 B9 B4 -138.6(3)
B7 B8 B9 B4 -101.3(3)
Ir3 B8 B9 B4 -31.4(3)
B12 B8 B9 B5 -99.5(3)
B7 B8 B9 B5 -62.2(4)
B4 B8 B9 B5 39.1(3)
Ir3 B8 B9 B5 7.7(4)
C1 B6 B10 B9 0.1(4)
C2 B6 B10 B9 62.6(4)
B5 B6 B10 B9 -37.0(3)
B11 B6 B10 B9 100.5(3)
C1 B6 B10 B5 37.1(3)
C2 B6 B10 B5 99.6(3)
B11 B6 B10 B5 137.5(3)
C1 B6 B10 B11 -100.5(3)
C2 B6 B10 B11 -38.0(3)
B5 B6 B10 B11 -137.5(3)
C1 B6 B10 B12 -63.7(4)
C2 B6 B10 B12 -1.2(4)
B5 B6 B10 B12 -100.7(3)
B11 B6 B10 B12 36.8(3)
B12 B9 B10 B6 -100.5(3)
B4 B9 B10 B6 1.4(4)
B5 B9 B10 B6 36.7(3)
B8 B9 B10 B6 -64.8(4)
B12 B9 B10 B5 -137.2(3)
B4 B9 B10 B5 -35.3(3)
B8 B9 B10 B5 -101.5(3)
B12 B9 B10 B11 -37.1(3)
B4 B9 B10 B11 64.8(4)
B5 B9 B10 B11 100.1(3)
B8 B9 B10 B11 -1.4(4)
B4 B9 B10 B12 101.9(3)
B5 B9 B10 B12 137.2(3)
B8 B9 B10 B12 35.7(3)
C1 B5 B10 B6 -38.0(3)
B9 B5 B10 B6 -139.0(3)
B4 B5 B10 B6 -104.3(3)
C1 B5 B10 B9 101.0(3)
B6 B5 B10 B9 139.0(3)
B4 B5 B10 B9 34.7(3)
C1 B5 B10 B11 -0.3(4)
B6 B5 B10 B11 37.7(3)
B9 B5 B10 B11 -101.3(3)
B4 B5 B10 B11 -66.6(4)
C1 B5 B10 B12 62.7(4)
B6 B5 B10 B12 100.7(3)
B9 B5 B10 B12 -38.3(3)
B4 B5 B10 B12 -3.7(4)
C14 C2 B11 B6 -103.8(4)
C1 C2 B11 B6 37.5(3)
B7 C2 B11 B6 140.7(3)
Ir3 C2 B11 B6 111.0(3)
C14 C2 B11 B12 154.5(3)
C1 C2 B11 B12 -64.2(4)
B6 C2 B11 B12 -101.7(3)
B7 C2 B11 B12 39.0(3)
Ir3 C2 B11 B12 9.3(4)
C14 C2 B11 B10 -142.2(3)
C1 C2 B11 B10 -1.0(4)
B6 C2 B11 B10 -38.5(3)
B7 C2 B11 B10 102.2(3)
Ir3 C2 B11 B10 72.5(4)
C14 C2 B11 B7 115.5(4)
C1 C2 B11 B7 -103.2(3)
B6 C2 B11 B7 -140.7(3)
Ir3 C2 B11 B7 -29.7(3)
C1 B6 B11 C2 -36.8(3)
B5 B6 B11 C2 -98.1(3)
B10 B6 B11 C2 -136.3(3)
C1 B6 B11 B12 62.4(4)
C2 B6 B11 B12 99.2(3)
B5 B6 B11 B12 1.1(4)
B10 B6 B11 B12 -37.1(3)
C1 B6 B11 B10 99.6(3)
C2 B6 B11 B10 136.3(3)
B5 B6 B11 B10 38.3(3)
C1 B6 B11 B7 -1.1(4)
C2 B6 B11 B7 35.7(3)
B5 B6 B11 B7 -62.4(4)
B10 B6 B11 B7 -100.6(3)
B6 B10 B11 C2 38.5(3)
B9 B10 B11 C2 -62.9(4)
B5 B10 B11 C2 0.8(4)
B12 B10 B11 C2 -100.3(3)
B9 B10 B11 B6 -101.4(3)
B5 B10 B11 B6 -37.7(3)
B12 B10 B11 B6 -138.7(3)
B6 B10 B11 B12 138.7(3)
B9 B10 B11 B12 37.3(3)
B5 B10 B11 B12 101.1(3)
B6 B10 B11 B7 102.0(3)
B9 B10 B11 B7 0.7(4)
B5 B10 B11 B7 64.4(4)
B12 B10 B11 B7 -36.7(3)
B12 B7 B11 C2 135.8(3)
B8 B7 B11 C2 99.3(3)
Ir3 B7 B11 C2 28.2(3)
C2 B7 B11 B6 -35.4(3)
B12 B7 B11 B6 100.4(3)
B8 B7 B11 B6 63.9(4)
Ir3 B7 B11 B6 -7.2(4)
C2 B7 B11 B12 -135.8(3)
B8 B7 B11 B12 -36.5(3)
Ir3 B7 B11 B12 -107.6(3)
C2 B7 B11 B10 -98.9(3)
B12 B7 B11 B10 36.9(3)
B8 B7 B11 B10 0.4(4)
Ir3 B7 B11 B10 -70.7(4)
C2 B11 B12 B7 -39.3(3)
B6 B11 B12 B7 -102.2(3)
B10 B11 B12 B7 -139.0(3)
C2 B11 B12 B10 99.8(3)
B6 B11 B12 B10 36.9(3)
B7 B11 B12 B10 139.0(3)
C2 B11 B12 B9 62.7(4)
B6 B11 B12 B9 -0.2(4)
B10 B11 B12 B9 -37.0(3)
B7 B11 B12 B9 102.0(3)
C2 B11 B12 B8 -1.3(4)
B6 B11 B12 B8 -64.2(4)
B10 B11 B12 B8 -101.1(3)
B7 B11 B12 B8 38.0(3)
C2 B7 B12 B11 37.4(3)
B8 B7 B12 B11 138.9(3)
Ir3 B7 B12 B11 107.4(3)
C2 B7 B12 B10 0.5(4)
B11 B7 B12 B10 -36.9(3)
B8 B7 B12 B10 102.0(3)
Ir3 B7 B12 B10 70.5(4)
C2 B7 B12 B9 -63.0(4)
B11 B7 B12 B9 -100.4(3)
B8 B7 B12 B9 38.5(3)
Ir3 B7 B12 B9 7.0(4)
C2 B7 B12 B8 -101.5(3)
B11 B7 B12 B8 -138.9(3)
Ir3 B7 B12 B8 -31.5(3)
B6 B10 B12 B11 -36.8(3)
B9 B10 B12 B11 -138.4(3)
B5 B10 B12 B11 -100.0(3)
B6 B10 B12 B7 0.4(4)
B9 B10 B12 B7 -101.1(3)
B5 B10 B12 B7 -62.7(4)
B11 B10 B12 B7 37.2(3)
B6 B10 B12 B9 101.6(3)
B5 B10 B12 B9 38.4(3)
B11 B10 B12 B9 138.4(3)
B6 B10 B12 B8 65.9(4)
B9 B10 B12 B8 -35.6(3)
B5 B10 B12 B8 2.8(4)
B11 B10 B12 B8 102.7(3)
B10 B9 B12 B11 37.2(3)
B4 B9 B12 B11 -65.2(4)
B5 B9 B12 B11 -0.8(4)
B8 B9 B12 B11 -103.5(3)
B10 B9 B12 B7 101.6(3)
B4 B9 B12 B7 -0.8(4)
B5 B9 B12 B7 63.6(4)
B8 B9 B12 B7 -39.1(3)
B4 B9 B12 B10 -102.4(3)
B5 B9 B12 B10 -38.0(3)
B8 B9 B12 B10 -140.7(3)
B10 B9 B12 B8 140.7(3)
B4 B9 B12 B8 38.3(3)
B5 B9 B12 B8 102.6(3)
B9 B8 B12 B11 99.5(3)
B7 B8 B12 B11 -37.7(3)
B4 B8 B12 B11 63.3(4)
Ir3 B8 B12 B11 -6.5(4)
B9 B8 B12 B7 137.2(3)
B4 B8 B12 B7 100.9(3)
Ir3 B8 B12 B7 31.1(3)
B9 B8 B12 B10 35.4(3)
B7 B8 B12 B10 -101.8(3)
B4 B8 B12 B10 -0.8(4)
Ir3 B8 B12 B10 -70.7(4)
B7 B8 B12 B9 -137.2(3)
B4 B8 B12 B9 -36.3(3)
Ir3 B8 B12 B9 -106.1(3)
C20 C16 C17 C18 0.8(4)
C21 C16 C17 C18 174.2(4)
Ir3 C16 C17 C18 -60.5(3)
C20 C16 C17 C22 -173.5(4)
C21 C16 C17 C22 -0.2(6)
Ir3 C16 C17 C22 125.2(4)
C20 C16 C17 Ir3 61.3(3)
C21 C16 C17 Ir3 -125.4(4)
C16 C17 C18 C19 0.0(4)
C22 C17 C18 C19 174.3(4)
Ir3 C17 C18 C19 -62.3(3)
C16 C17 C18 C23 -177.4(4)
C22 C17 C18 C23 -3.1(6)
Ir3 C17 C18 C23 120.3(4)
C16 C17 C18 Ir3 62.3(3)
C22 C17 C18 Ir3 -123.4(4)
C17 C18 C19 C20 -0.7(4)
C23 C18 C19 C20 176.6(4)
Ir3 C18 C19 C20 -64.6(3)
C17 C18 C19 C24 -175.4(4)
C23 C18 C19 C24 1.9(6)
Ir3 C18 C19 C24 120.8(4)
C17 C18 C19 Ir3 63.9(3)
C23 C18 C19 Ir3 -118.8(4)
C17 C16 C20 C19 -1.2(4)
C21 C16 C20 C19 -174.7(4)
Ir3 C16 C20 C19 59.8(3)
C17 C16 C20 C25 173.0(3)
C21 C16 C20 C25 -0.4(6)
Ir3 C16 C20 C25 -125.9(4)
C17 C16 C20 Ir3 -61.1(3)
C21 C16 C20 Ir3 125.5(4)
C18 C19 C20 C16 1.2(4)
C24 C19 C20 C16 175.9(4)
Ir3 C19 C20 C16 -61.9(3)
C18 C19 C20 C25 -172.9(4)
C24 C19 C20 C25 1.8(6)
Ir3 C19 C20 C25 124.0(4)
C18 C19 C20 Ir3 63.1(3)
C24 C19 C20 Ir3 -122.3(4)
